data_1555432
loop_
_publ_author_name
'Kayal, Satavisha'
'Mukherjee, Santanu'

_publ_section_title
;
 Catalytic Aldol-Cyclization Cascade of 3-Isothiocyanato Oxindoles with
 \a-Ketophosphonates for the Enantioselective Synthesis of
 \b-Amino-\a-hydroxyphosphonates.
;
_journal_issue 21
_journal_name_full 'Organic letters'
_journal_page_first 5508
_journal_page_last 5511
_journal_paper_doi 10.1021/acs.orglett.5b02929
_journal_volume 17
_journal_year 2015
_chemical_absolute_configuration syn
_chemical_formula_sum 'C25.5 H31 Cl1.5 N2 O5 P S'
_chemical_formula_weight 561.72
_space_group_crystal_system monoclinic
_space_group_IT_number 4
_space_group_name_Hall 'P 2yb'
_space_group_name_H-M_alt 'P 1 21 1'
_atom_sites_solution_hydrogens geom
_audit_creation_method SHELXL-2013
_cell_angle_alpha 90
_cell_angle_beta 102.411(2)
_cell_angle_gamma 90
_cell_formula_units_Z 4
_cell_length_a 13.5437(9)
_cell_length_b 13.0346(8)
_cell_length_c 16.0277(11)
_cell_measurement_temperature 273(2)
_cell_volume 2763.4(3)
_computing_structure_refinement 'SHELXL-2013 (Sheldrick, 2013)'
_diffrn_ambient_temperature 273(2)
_diffrn_measured_fraction_theta_full 0.998
_diffrn_measured_fraction_theta_max 0.995
_diffrn_measurement_device_type 'Bruker APEX-II CCD'
_diffrn_radiation_type MoK\a
_diffrn_radiation_wavelength 0.71073
_diffrn_reflns_av_R_equivalents 0.0483
_diffrn_reflns_av_unetI/netI 0.0260
_diffrn_reflns_Laue_measured_fraction_full 0.998
_diffrn_reflns_Laue_measured_fraction_max 0.995
_diffrn_reflns_limit_h_max 16
_diffrn_reflns_limit_h_min -16
_diffrn_reflns_limit_k_max 16
_diffrn_reflns_limit_k_min -16
_diffrn_reflns_limit_l_max 20
_diffrn_reflns_limit_l_min -20
_diffrn_reflns_number 109602
_diffrn_reflns_point_group_measured_fraction_full 0.999
_diffrn_reflns_point_group_measured_fraction_max 0.996
_diffrn_reflns_theta_full 25.242
_diffrn_reflns_theta_max 26.452
_diffrn_reflns_theta_min 3.036
_exptl_absorpt_coefficient_mu 0.358
_exptl_crystal_colour Colourless
_exptl_crystal_density_diffrn 1.350
_exptl_crystal_description Block
_exptl_crystal_F_000 1178
_exptl_crystal_size_max 0.25
_exptl_crystal_size_mid 0.15
_exptl_crystal_size_min 0.12
_refine_diff_density_max 0.554
_refine_diff_density_min -0.279
_refine_diff_density_rms 0.073
_refine_ls_abs_structure_details
;
 Refined as an inversion twin.
;
_refine_ls_abs_structure_Flack -0.03(6)
_refine_ls_extinction_method none
_refine_ls_goodness_of_fit_ref 1.069
_refine_ls_hydrogen_treatment constr
_refine_ls_matrix_type full
_refine_ls_number_parameters 649
_refine_ls_number_reflns 11312
_refine_ls_number_restraints 1
_refine_ls_restrained_S_all 1.069
_refine_ls_R_factor_all 0.0479
_refine_ls_R_factor_gt 0.0445
_refine_ls_shift/su_max 0.001
_refine_ls_shift/su_mean 0.000
_refine_ls_structure_factor_coef Fsqd
_refine_ls_weighting_details 'w=1/[\s^2^(Fo^2^)+(0.0834P)^2^+0.9557P] where P=(Fo^2^+2Fc^2^)/3'
_refine_ls_weighting_scheme calc
_refine_ls_wR_factor_gt 0.1138
_refine_ls_wR_factor_ref 0.1170
_reflns_Friedel_coverage 0.914
_reflns_Friedel_fraction_full 0.999
_reflns_Friedel_fraction_max 0.996
_reflns_number_gt 10716
_reflns_number_total 11312
_reflns_threshold_expression 'I > 2\s(I)'
_cod_data_source_file ol5b02929_si_003.cif
_cod_data_source_block 3af
_cod_depositor_comments
;

2022-11-30
Z value and formula fixed to values more according to usual
chemical conventions.                 miguel
;
_cod_original_formula_sum 'C51 H62 Cl3 N4 O10 P2 S2'
_cod_original_formula_weight 1123.45
_cod_original_formula_units_Z 2
_cod_original_sg_symbol_H-M 'P 21'
_cod_database_code 1555432
_shelx_space_group_comment
;
The symmetry employed for this shelxl refinement is uniquely defined
by the following loop, which should always be used as a source of
symmetry information in preference to the above space-group names.
They are only intended as comments.
;
_shelxl_version_number 2013-4

loop_
_space_group_symop_operation_xyz
'x, y, z'
'-x, y+1/2, -z'

loop_
_atom_site_label
_atom_site_type_symbol
_atom_site_fract_x
_atom_site_fract_y
_atom_site_fract_z
_atom_site_U_iso_or_equiv
_atom_site_adp_type
_atom_site_occupancy
_atom_site_site_symmetry_order
_atom_site_calc_flag
_atom_site_refinement_flags_posn
_atom_site_refinement_flags_adp
_atom_site_refinement_flags_occupancy
C1 C 0.3378(4) 1.1172(4) 0.7386(3) 0.0379(11) Uani 1 1 d . . .
H1A H 0.3632 1.1584 0.7882 0.057 Uiso 1 1 calc R U .
H1B H 0.3057 1.0570 0.7550 0.057 Uiso 1 1 calc R U .
H1C H 0.2895 1.1561 0.6982 0.057 Uiso 1 1 calc R U .
C2 C 0.4243(3) 1.0857(4) 0.6984(3) 0.0277(9) Uani 1 1 d . . .
H2A H 0.4735 1.0482 0.7402 0.033 Uiso 1 1 calc R U .
H2B H 0.4571 1.1469 0.6832 0.033 Uiso 1 1 calc R U .
C3 C 0.3918(3) 1.0193(3) 0.6190(2) 0.0172(7) Uani 1 1 d . . .
H3A H 0.3408 1.0552 0.5774 0.021 Uiso 1 1 calc R U .
H3B H 0.3624 0.9559 0.6340 0.021 Uiso 1 1 calc R U .
C4 C 0.4412(3) 0.7739(3) 0.6108(2) 0.0160(7) Uani 1 1 d . . .
C5 C 0.1439(3) 0.6278(3) 0.4787(2) 0.0176(7) Uani 1 1 d . . .
C6 C -0.0211(3) 0.5537(3) 0.4709(2) 0.0220(8) Uani 1 1 d . . .
H6 H -0.0634 0.4967 0.4637 0.026 Uiso 1 1 calc R U .
C7 C -0.0595(3) 0.6495(4) 0.4846(3) 0.0250(9) Uani 1 1 d . . .
H7 H -0.1274 0.6570 0.4863 0.030 Uiso 1 1 calc R U .
C8 C 0.1567(3) 0.8602(3) 0.2985(3) 0.0253(9) Uani 1 1 d . . .
H8A H 0.0945 0.8742 0.2585 0.038 Uiso 1 1 calc R U .
H8B H 0.1523 0.7947 0.3248 0.038 Uiso 1 1 calc R U .
H8C H 0.2114 0.8595 0.2691 0.038 Uiso 1 1 calc R U .
C9 C 0.1752(3) 0.9418(3) 0.3657(2) 0.0179(7) Uani 1 1 d . . .
H9A H 0.1778 1.0084 0.3392 0.022 Uiso 1 1 calc R U .
H9B H 0.1201 0.9426 0.3956 0.022 Uiso 1 1 calc R U .
C10 C 0.4449(3) 0.9996(3) 0.2762(3) 0.0258(9) Uani 1 1 d . . .
H10A H 0.3970 1.0344 0.2314 0.031 Uiso 1 1 calc R U .
H10B H 0.4849 1.0513 0.3119 0.031 Uiso 1 1 calc R U .
C11 C 0.5115(4) 0.9332(4) 0.2381(3) 0.0376(11) Uani 1 1 d . . .
H11A H 0.5475 0.9743 0.2047 0.056 Uiso 1 1 calc R U .
H11B H 0.4715 0.8830 0.2021 0.056 Uiso 1 1 calc R U .
H11C H 0.5589 0.8992 0.2827 0.056 Uiso 1 1 calc R U .
C12 C 0.3215(3) 0.6634(3) 0.6612(3) 0.0234(8) Uani 1 1 d . . .
H12 H 0.2651 0.6208 0.6503 0.028 Uiso 1 1 calc R U .
C13 C 0.3736(3) 0.6840(3) 0.7443(3) 0.0282(9) Uani 1 1 d . . .
H13 H 0.3506 0.6558 0.7899 0.034 Uiso 1 1 calc R U .
C14 C 0.4588(3) 0.7457(3) 0.7605(3) 0.0268(9) Uani 1 1 d . . .
H14 H 0.4928 0.7575 0.8166 0.032 Uiso 1 1 calc R U .
C15 C 0.4941(3) 0.7900(3) 0.6936(2) 0.0211(8) Uani 1 1 d . . .
H15 H 0.5524 0.8299 0.7043 0.025 Uiso 1 1 calc R U .
C16 C 0.0041(3) 0.7336(3) 0.4956(3) 0.0250(8) Uani 1 1 d . . .
H16 H -0.0212 0.7979 0.5050 0.030 Uiso 1 1 calc R U .
C17 C 0.4409(3) 0.9228(6) 0.9628(4) 0.061(2) Uani 1 1 d . . .
H17 H 0.3736 0.9422 0.9568 0.073 Uiso 1 1 calc R U .
C18 C 0.4700(4) 0.8242(7) 0.9867(3) 0.0552(19) Uani 1 1 d . . .
H18 H 0.4221 0.7769 0.9960 0.066 Uiso 1 1 calc R U .
C19 C 0.5708(3) 0.7947(5) 0.9971(3) 0.0364(11) Uani 1 1 d . . .
H19 H 0.5905 0.7280 1.0135 0.044 Uiso 1 1 calc R U .
C20 C 0.6414(3) 0.8659(3) 0.9827(2) 0.0198(8) Uani 1 1 d . . .
C21 C 0.7504(3) 0.8326(3) 0.9915(3) 0.0182(7) Uani 1 1 d . . .
H21A H 0.7619 0.7706 1.0257 0.022 Uiso 1 1 calc R U .
H21B H 0.7621 0.8164 0.9353 0.022 Uiso 1 1 calc R U .
C22 C 0.8074(3) 1.2927(3) 1.1555(2) 0.0194(8) Uani 1 1 d . . .
H22A H 0.7350 1.2956 1.1516 0.023 Uiso 1 1 calc R U .
H22B H 0.8376 1.2589 1.2088 0.023 Uiso 1 1 calc R U .
C23 C 0.8481(3) 1.4013(3) 1.1575(3) 0.0273(9) Uani 1 1 d . . .
H23A H 0.8329 1.4372 1.2056 0.041 Uiso 1 1 calc R U .
H23B H 0.8170 1.4362 1.1058 0.041 Uiso 1 1 calc R U .
H23C H 0.9200 1.3993 1.1626 0.041 Uiso 1 1 calc R U .
C24 C 1.0529(4) 1.1449(4) 0.7363(3) 0.0337(10) Uani 1 1 d . . .
H24A H 1.1081 1.1762 0.7170 0.051 Uiso 1 1 calc R U .
H24B H 0.9905 1.1757 0.7074 0.051 Uiso 1 1 calc R U .
H24C H 1.0514 1.0728 0.7241 0.051 Uiso 1 1 calc R U .
C25 C 1.1314(2) 1.0622(3) 1.0547(2) 0.0115(6) Uani 1 1 d . . .
C26 C 0.5117(4) 0.9935(5) 0.9475(4) 0.0610(19) Uani 1 1 d . . .
H26 H 0.4919 1.0599 0.9304 0.073 Uiso 1 1 calc R U .
C27 C 0.6120(3) 0.9647(4) 0.9579(3) 0.0381(11) Uani 1 1 d . . .
H27 H 0.6597 1.0120 0.9483 0.046 Uiso 1 1 calc R U .
C28 C 0.7844(3) 0.9105(3) 1.1769(3) 0.0216(8) Uani 1 1 d . . .
H28 H 0.7278 0.8685 1.1618 0.026 Uiso 1 1 calc R U .
C29 C 0.8176(3) 0.9448(3) 1.2604(3) 0.0248(9) Uani 1 1 d . . .
H29 H 0.7824 0.9261 1.3019 0.030 Uiso 1 1 calc R U .
C30 C 0.9029(3) 1.0067(3) 1.2826(2) 0.0218(8) Uani 1 1 d . . .
H30 H 0.9243 1.0288 1.3388 0.026 Uiso 1 1 calc R U .
C31 C 0.9566(3) 1.0360(3) 1.2214(2) 0.0162(7) Uani 1 1 d . . .
H31 H 1.0143 1.0763 1.2365 0.019 Uiso 1 1 calc R U .
C32 C 0.7408(3) 1.1424(3) 0.8174(2) 0.0200(8) Uani 1 1 d . . .
H32A H 0.7042 1.0801 0.7972 0.024 Uiso 1 1 calc R U .
H32B H 0.7774 1.1642 0.7747 0.024 Uiso 1 1 calc R U .
C33 C 0.6677(3) 1.2241(3) 0.8292(3) 0.0262(9) Uani 1 1 d . . .
H33A H 0.6216 1.2370 0.7758 0.039 Uiso 1 1 calc R U .
H33B H 0.7039 1.2859 0.8488 0.039 Uiso 1 1 calc R U .
H33C H 0.6305 1.2019 0.8706 0.039 Uiso 1 1 calc R U .
C34 C 0.8461(4) 0.8271(5) 0.7432(4) 0.0058(11) Uiso 0.5 1 d . . P
C100 C 0.8382(3) 0.9407(3) 1.1171(2) 0.0136(7) Uani 1 1 d . . .
C101 C 0.9227(3) 1.0042(3) 1.1380(2) 0.0124(7) Uani 1 1 d . . .
C102 C 0.9647(2) 1.0213(2) 1.0583(2) 0.0107(6) Uani 1 1 d . . .
C103 C 0.9719(2) 1.1367(3) 1.0284(2) 0.0094(6) Uani 1 1 d . . .
C104 C 0.3574(3) 0.7093(3) 0.5955(2) 0.0170(7) Uani 1 1 d . . .
C105 C 0.4630(3) 0.8053(3) 0.5250(2) 0.0125(7) Uani 1 1 d . . .
C106 C 0.4666(2) 0.9233(3) 0.5030(2) 0.0113(6) Uani 1 1 d . . .
C107 C 0.3837(2) 0.7401(3) 0.4618(2) 0.0133(7) Uani 1 1 d . . .
C108 C 0.6111(2) 0.8440(3) 0.4794(2) 0.0125(6) Uani 1 1 d . . .
C120 C 0.0800(3) 0.5426(3) 0.4680(2) 0.0182(7) Uani 1 1 d . . .
H120 H 0.1053 0.4782 0.4589 0.022 Uiso 1 1 calc R U .
C121 C 0.1057(3) 0.7231(3) 0.4929(3) 0.0220(8) Uani 1 1 d . . .
H121 H 0.1478 0.7802 0.5007 0.026 Uiso 1 1 calc R U .
C122 C 0.2524(3) 0.6116(3) 0.4711(3) 0.0207(8) Uani 1 1 d . . .
H12A H 0.2765 0.5477 0.4993 0.025 Uiso 1 1 calc R U .
H12B H 0.2537 0.6043 0.4112 0.025 Uiso 1 1 calc R U .
C123 C 0.8277(3) 1.2284(3) 1.0817(2) 0.0154(7) Uani 1 1 d . . .
H122 H 0.7958 1.2604 1.0280 0.018 Uiso 1 1 calc R U .
H123 H 0.7983 1.1608 1.0835 0.018 Uiso 1 1 calc R U .
C124 C 1.0663(3) 1.1606(3) 0.8305(2) 0.0202(8) Uani 1 1 d . . .
H12C H 1.1295 1.1302 0.8602 0.024 Uiso 1 1 calc R U .
H12D H 1.0682 1.2334 0.8435 0.024 Uiso 1 1 calc R U .
C131 C 0.8967(2) 0.9474(2) 0.9931(2) 0.0103(6) Uani 1 1 d . . .
C135 C 0.9416(2) 1.2180(3) 1.0865(2) 0.0105(6) Uani 1 1 d . . .
H13A H 0.9671 1.2839 1.0724 0.013 Uiso 1 1 calc R U .
H13B H 0.9745 1.2023 1.1451 0.013 Uiso 1 1 calc R U .
C140 C 0.4830(3) 0.9952(3) 0.5802(2) 0.0146(7) Uani 1 1 d . . .
H14A H 0.5351 0.9656 0.6247 0.018 Uiso 1 1 calc R U .
H14B H 0.5091 1.0596 0.5636 0.018 Uiso 1 1 calc R U .
C500 C 0.7930(8) 0.7802(9) 0.6847(7) 0.040(2) Uiso 0.5 1 d . . P
N15 N 1.0694(2) 0.9898(2) 1.06915(19) 0.0131(6) Uani 1 1 d . . .
H15A H 1.0894 0.9285 1.0839 0.016 Uiso 1 1 calc R U .
N100 N 0.8224(2) 0.9108(2) 1.03086(19) 0.0138(6) Uani 1 1 d . . .
N105 N 0.3221(2) 0.6934(2) 0.5074(2) 0.0162(6) Uani 1 1 d . . .
N110 N 0.5640(2) 0.7752(2) 0.51655(18) 0.0132(6) Uani 1 1 d . . .
H110 H 0.5906 0.7171 0.5344 0.016 Uiso 1 1 calc R U .
O10 O 0.91115(18) 0.92427(18) 0.92400(15) 0.0143(5) Uani 1 1 d . . .
O11 O 0.38212(19) 0.72830(19) 0.38634(16) 0.0171(5) Uani 1 1 d . . .
O100 O 1.08142(17) 1.15049(18) 1.03403(15) 0.0116(5) Uani 1 1 d . . .
O101 O 0.55815(18) 0.93235(19) 0.46803(16) 0.0135(5) Uani 1 1 d . . .
O103 O 0.3686(2) 1.0908(2) 0.41958(17) 0.0212(6) Uani 1 1 d . . .
O104 O 0.3900(2) 0.9368(2) 0.32799(16) 0.0175(5) Uani 1 1 d . . .
O105 O 0.9233(2) 1.2838(2) 0.90517(16) 0.0177(5) Uani 1 1 d . . .
O106 O 0.81278(18) 1.12166(19) 0.89856(16) 0.0159(5) Uani 1 1 d . . .
O107 O 0.9811(2) 1.1121(2) 0.85845(16) 0.0170(5) Uani 1 1 d . . .
O200 O 0.27114(18) 0.92239(19) 0.42685(16) 0.0149(5) Uani 1 1 d . . .
P3 P 0.36967(7) 0.97765(7) 0.41438(6) 0.01243(19) Uani 1 1 d . . .
P7 P 0.92029(7) 1.17135(6) 0.91616(5) 0.01127(18) Uani 1 1 d . . .
S4 S 0.72101(6) 0.83214(7) 0.45040(6) 0.01774(19) Uani 1 1 d . . .
S7 S 1.25522(6) 1.05260(7) 1.06138(6) 0.0180(2) Uani 1 1 d . . .
Cl10 Cl 0.92661(9) 0.78582(10) 0.67823(7) 0.0372(3) Uani 1 1 d . . .
Cl11 Cl 0.77691(8) 0.71427(9) 0.76894(7) 0.0341(3) Uani 1 1 d . . .
Cl12 Cl 0.75860(9) 0.91606(8) 0.69126(7) 0.0348(3) Uani 1 1 d . . .

loop_
_atom_site_aniso_label
_atom_site_aniso_U_11
_atom_site_aniso_U_22
_atom_site_aniso_U_33
_atom_site_aniso_U_23
_atom_site_aniso_U_13
_atom_site_aniso_U_12
C1 0.049(3) 0.040(3) 0.031(2) -0.007(2) 0.021(2) 0.006(2)
C2 0.030(2) 0.032(2) 0.022(2) -0.0075(17) 0.0071(17) 0.0011(18)
C3 0.0164(17) 0.0177(17) 0.0173(17) -0.0021(14) 0.0036(14) 0.0024(14)
C4 0.0227(18) 0.0112(16) 0.0173(17) 0.0015(14) 0.0113(14) 0.0024(14)
C5 0.0156(17) 0.0174(18) 0.0212(18) 0.0037(14) 0.0072(14) 0.0016(14)
C6 0.0185(18) 0.027(2) 0.0205(18) 0.0034(16) 0.0033(14) -0.0042(15)
C7 0.0155(18) 0.038(2) 0.0225(19) 0.0046(17) 0.0068(15) 0.0071(16)
C8 0.0177(18) 0.027(2) 0.028(2) -0.0077(17) -0.0027(15) 0.0010(16)
C9 0.0126(16) 0.0169(17) 0.0224(18) -0.0007(15) -0.0005(14) 0.0019(14)
C10 0.026(2) 0.032(2) 0.022(2) 0.0103(16) 0.0117(16) -0.0040(17)
C11 0.050(3) 0.032(2) 0.040(3) -0.007(2) 0.029(2) -0.015(2)
C12 0.0235(19) 0.0181(19) 0.034(2) 0.0091(16) 0.0193(17) 0.0064(15)
C13 0.042(2) 0.023(2) 0.030(2) 0.0117(17) 0.0289(19) 0.0156(18)
C14 0.041(2) 0.025(2) 0.0171(19) 0.0008(16) 0.0126(17) 0.0103(18)
C15 0.030(2) 0.0158(18) 0.0176(18) 0.0015(14) 0.0056(15) 0.0026(15)
C16 0.027(2) 0.024(2) 0.026(2) 0.0017(16) 0.0110(16) 0.0098(16)
C17 0.011(2) 0.115(6) 0.054(3) -0.050(4) 0.004(2) 0.007(3)
C18 0.020(2) 0.122(6) 0.026(2) -0.007(3) 0.0084(19) -0.021(3)
C19 0.021(2) 0.063(3) 0.024(2) 0.005(2) 0.0017(17) -0.017(2)
C20 0.0136(17) 0.029(2) 0.0173(18) -0.0051(15) 0.0037(14) -0.0026(15)
C21 0.0147(17) 0.0104(16) 0.029(2) -0.0023(15) 0.0028(14) -0.0020(14)
C22 0.0185(18) 0.0205(19) 0.0225(18) 0.0016(15) 0.0117(15) 0.0051(14)
C23 0.031(2) 0.0173(19) 0.038(2) -0.0089(17) 0.0168(18) 0.0028(17)
C24 0.032(2) 0.050(3) 0.023(2) 0.0075(19) 0.0132(17) 0.016(2)
C25 0.0107(15) 0.0128(16) 0.0105(15) -0.0039(13) 0.0015(12) 0.0013(13)
C26 0.029(3) 0.057(4) 0.086(5) -0.034(3) -0.011(3) 0.024(3)
C27 0.022(2) 0.032(3) 0.055(3) -0.009(2) -0.002(2) 0.0071(19)
C28 0.0214(18) 0.0171(18) 0.029(2) 0.0044(16) 0.0118(16) 0.0008(15)
C29 0.030(2) 0.026(2) 0.025(2) 0.0092(16) 0.0189(17) 0.0108(17)
C30 0.030(2) 0.0215(19) 0.0153(18) 0.0020(14) 0.0072(16) 0.0097(16)
C31 0.0189(17) 0.0130(17) 0.0152(17) 0.0018(13) 0.0005(13) 0.0032(14)
C32 0.0190(18) 0.025(2) 0.0121(17) -0.0036(14) -0.0041(14) 0.0007(15)
C33 0.0234(19) 0.028(2) 0.024(2) 0.0002(17) -0.0020(15) 0.0057(17)
C100 0.0136(16) 0.0091(15) 0.0186(17) 0.0023(13) 0.0045(13) 0.0051(12)
C101 0.0151(16) 0.0081(16) 0.0142(16) 0.0025(12) 0.0038(13) 0.0046(12)
C102 0.0114(15) 0.0076(15) 0.0127(16) 0.0001(12) 0.0020(12) 0.0018(12)
C103 0.0102(15) 0.0081(15) 0.0101(15) 0.0015(12) 0.0027(12) -0.0024(12)
C104 0.0196(17) 0.0115(16) 0.0229(18) 0.0041(14) 0.0112(14) 0.0062(13)
C105 0.0141(16) 0.0086(15) 0.0153(16) -0.0022(12) 0.0046(13) -0.0002(12)
C106 0.0111(15) 0.0079(16) 0.0141(16) 0.0006(12) 0.0010(12) -0.0034(12)
C107 0.0139(16) 0.0063(15) 0.0197(18) -0.0004(13) 0.0037(13) 0.0024(12)
C108 0.0129(15) 0.0123(16) 0.0109(15) -0.0029(12) -0.0005(12) -0.0006(13)
C120 0.0169(17) 0.0172(18) 0.0205(18) 0.0028(14) 0.0041(14) 0.0013(14)
C121 0.0234(19) 0.0190(19) 0.025(2) 0.0024(16) 0.0093(15) 0.0003(15)
C122 0.0191(19) 0.0064(16) 0.038(2) -0.0033(15) 0.0105(16) -0.0016(14)
C123 0.0125(16) 0.0112(16) 0.0228(18) -0.0015(14) 0.0047(13) 0.0007(13)
C124 0.0187(18) 0.022(2) 0.0236(19) 0.0025(15) 0.0124(15) -0.0021(15)
C131 0.0086(14) 0.0065(14) 0.0150(16) 0.0025(12) 0.0006(12) 0.0030(12)
C135 0.0123(15) 0.0067(15) 0.0126(15) -0.0020(12) 0.0028(12) 0.0005(12)
C140 0.0146(16) 0.0123(17) 0.0150(16) -0.0016(13) -0.0011(13) -0.0010(13)
N15 0.0110(14) 0.0100(14) 0.0182(14) 0.0005(11) 0.0027(11) 0.0026(11)
N100 0.0127(13) 0.0110(14) 0.0178(15) -0.0002(11) 0.0037(11) -0.0005(11)
N105 0.0149(14) 0.0110(15) 0.0242(16) -0.0008(12) 0.0075(12) -0.0016(11)
N110 0.0121(14) 0.0131(14) 0.0145(14) 0.0026(11) 0.0031(11) 0.0018(11)
O10 0.0182(12) 0.0106(12) 0.0144(13) -0.0022(9) 0.0040(10) 0.0009(9)
O11 0.0189(12) 0.0140(13) 0.0180(13) -0.0023(10) 0.0033(10) -0.0005(10)
O100 0.0075(11) 0.0105(12) 0.0174(12) -0.0009(9) 0.0037(9) -0.0006(9)
O101 0.0116(11) 0.0113(12) 0.0186(12) 0.0020(9) 0.0053(9) -0.0001(9)
O103 0.0265(14) 0.0133(13) 0.0199(14) 0.0006(10) -0.0035(11) -0.0014(10)
O104 0.0216(13) 0.0180(13) 0.0130(12) -0.0002(10) 0.0041(10) -0.0077(10)
O105 0.0238(13) 0.0117(12) 0.0164(12) 0.0013(10) 0.0020(10) 0.0002(10)
O106 0.0151(12) 0.0140(12) 0.0168(12) 0.0031(10) -0.0004(10) 0.0003(10)
O107 0.0244(13) 0.0125(12) 0.0155(12) -0.0023(10) 0.0072(10) -0.0034(10)
O200 0.0137(12) 0.0140(13) 0.0167(12) -0.0011(10) 0.0023(9) 0.0000(10)
P3 0.0138(4) 0.0090(4) 0.0133(4) 0.0002(3) 0.0003(3) -0.0017(3)
P7 0.0145(4) 0.0080(4) 0.0109(4) 0.0001(3) 0.0018(3) -0.0001(3)
S4 0.0140(4) 0.0179(4) 0.0230(5) -0.0013(3) 0.0077(3) -0.0003(3)
S7 0.0094(4) 0.0179(4) 0.0274(5) -0.0021(4) 0.0056(3) 0.0019(3)
Cl10 0.0382(6) 0.0498(7) 0.0264(5) 0.0113(5) 0.0133(4) 0.0217(5)
Cl11 0.0315(5) 0.0394(6) 0.0298(5) 0.0067(5) 0.0028(4) 0.0030(5)
Cl12 0.0384(6) 0.0273(6) 0.0372(6) -0.0023(4) 0.0048(5) 0.0142(5)

loop_
_atom_type_symbol
_atom_type_description
_atom_type_scat_dispersion_real
_atom_type_scat_dispersion_imag
_atom_type_scat_source
C C 0.0033 0.0016 'International Tables Vol C Tables 4.2.6.8 and 6.1.1.4'
N N 0.0061 0.0033 'International Tables Vol C Tables 4.2.6.8 and 6.1.1.4'
O O 0.0106 0.0060 'International Tables Vol C Tables 4.2.6.8 and 6.1.1.4'
P P 0.1023 0.0942 'International Tables Vol C Tables 4.2.6.8 and 6.1.1.4'
S S 0.1246 0.1234 'International Tables Vol C Tables 4.2.6.8 and 6.1.1.4'
Cl Cl 0.1484 0.1585 'International Tables Vol C Tables 4.2.6.8 and 6.1.1.4'
H H 0.0000 0.0000 'International Tables Vol C Tables 4.2.6.8 and 6.1.1.4'

loop_
_geom_angle_atom_site_label_1
_geom_angle_atom_site_label_2
_geom_angle_atom_site_label_3
_geom_angle
C2 C1 H1A 109.5
C2 C1 H1B 109.5
H1A C1 H1B 109.5
C2 C1 H1C 109.5
H1A C1 H1C 109.5
H1B C1 H1C 109.5
C1 C2 C3 113.6(4)
C1 C2 H2A 108.9
C3 C2 H2A 108.9
C1 C2 H2B 108.9
C3 C2 H2B 108.9
H2A C2 H2B 107.7
C2 C3 C140 110.0(3)
C2 C3 H3A 109.7
C140 C3 H3A 109.7
C2 C3 H3B 109.7
C140 C3 H3B 109.7
H3A C3 H3B 108.2
C15 C4 C104 119.7(3)
C15 C4 C105 131.6(3)
C104 C4 C105 108.3(3)
C121 C5 C120 119.4(3)
C121 C5 C122 122.9(3)
C120 C5 C122 117.7(3)
C7 C6 C120 120.3(4)
C7 C6 H6 119.8
C120 C6 H6 119.8
C16 C7 C6 119.3(4)
C16 C7 H7 120.4
C6 C7 H7 120.4
C9 C8 H8A 109.5
C9 C8 H8B 109.5
H8A C8 H8B 109.5
C9 C8 H8C 109.5
H8A C8 H8C 109.5
H8B C8 H8C 109.5
O200 C9 C8 110.2(3)
O200 C9 H9A 109.6
C8 C9 H9A 109.6
O200 C9 H9B 109.6
C8 C9 H9B 109.6
H9A C9 H9B 108.1
C11 C10 O104 109.5(3)
C11 C10 H10A 109.8
O104 C10 H10A 109.8
C11 C10 H10B 109.8
O104 C10 H10B 109.8
H10A C10 H10B 108.2
C10 C11 H11A 109.5
C10 C11 H11B 109.5
H11A C11 H11B 109.5
C10 C11 H11C 109.5
H11A C11 H11C 109.5
H11B C11 H11C 109.5
C104 C12 C13 117.0(4)
C104 C12 H12 121.5
C13 C12 H12 121.5
C14 C13 C12 121.5(4)
C14 C13 H13 119.2
C12 C13 H13 119.2
C13 C14 C15 120.4(4)
C13 C14 H14 119.8
C15 C14 H14 119.8
C4 C15 C14 119.0(4)
C4 C15 H15 120.5
C14 C15 H15 120.5
C7 C16 C121 120.8(4)
C7 C16 H16 119.6
C121 C16 H16 119.6
C18 C17 C26 120.1(5)
C18 C17 H17 120.0
C26 C17 H17 120.0
C17 C18 C19 120.5(5)
C17 C18 H18 119.7
C19 C18 H18 119.7
C20 C19 C18 119.2(6)
C20 C19 H19 120.4
C18 C19 H19 120.4
C27 C20 C19 120.4(4)
C27 C20 C21 120.6(4)
C19 C20 C21 119.0(4)
N100 C21 C20 112.8(3)
N100 C21 H21A 109.0
C20 C21 H21A 109.0
N100 C21 H21B 109.0
C20 C21 H21B 109.0
H21A C21 H21B 107.8
C23 C22 C123 113.9(3)
C23 C22 H22A 108.8
C123 C22 H22A 108.8
C23 C22 H22B 108.8
C123 C22 H22B 108.8
H22A C22 H22B 107.7
C22 C23 H23A 109.5
C22 C23 H23B 109.5
H23A C23 H23B 109.5
C22 C23 H23C 109.5
H23A C23 H23C 109.5
H23B C23 H23C 109.5
C124 C24 H24A 109.5
C124 C24 H24B 109.5
H24A C24 H24B 109.5
C124 C24 H24C 109.5
H24A C24 H24C 109.5
H24B C24 H24C 109.5
N15 C25 O100 110.6(3)
N15 C25 S7 127.4(3)
O100 C25 S7 122.0(3)
C27 C26 C17 119.7(6)
C27 C26 H26 120.1
C17 C26 H26 120.1
C20 C27 C26 120.1(5)
C20 C27 H27 119.9
C26 C27 H27 119.9
C100 C28 C29 117.8(4)
C100 C28 H28 121.1
C29 C28 H28 121.1
C28 C29 C30 120.8(3)
C28 C29 H29 119.6
C30 C29 H29 119.6
C29 C30 C31 120.6(4)
C29 C30 H30 119.7
C31 C30 H30 119.7
C101 C31 C30 118.9(3)
C101 C31 H31 120.5
C30 C31 H31 120.5
O106 C32 C33 110.5(3)
O106 C32 H32A 109.6
C33 C32 H32A 109.6
O106 C32 H32B 109.6
C33 C32 H32B 109.6
H32A C32 H32B 108.1
C32 C33 H33A 109.5
C32 C33 H33B 109.5
H33A C33 H33B 109.5
C32 C33 H33C 109.5
H33A C33 H33C 109.5
H33B C33 H33C 109.5
C500 C34 Cl12 74.8(6)
C500 C34 Cl10 74.2(6)
Cl12 C34 Cl10 111.7(3)
C500 C34 Cl11 61.7(6)
Cl12 C34 Cl11 108.3(3)
Cl10 C34 Cl11 107.5(3)
C28 C100 C101 122.2(3)
C28 C100 N100 127.6(3)
C101 C100 N100 110.1(3)
C31 C101 C100 119.7(3)
C31 C101 C102 131.4(3)
C100 C101 C102 108.8(3)
N15 C102 C101 113.0(3)
N15 C102 C131 108.9(3)
C101 C102 C131 101.4(3)
N15 C102 C103 100.5(3)
C101 C102 C103 116.8(3)
C131 C102 C103 116.5(3)
O100 C103 C135 106.1(2)
O100 C103 C102 102.9(2)
C135 C103 C102 115.6(3)
O100 C103 P7 101.24(19)
C135 C103 P7 109.3(2)
C102 C103 P7 119.5(2)
C12 C104 C4 122.2(4)
C12 C104 N105 126.9(4)
C4 C104 N105 110.7(3)
N110 C105 C4 112.3(3)
N110 C105 C107 108.8(3)
C4 C105 C107 101.5(3)
N110 C105 C106 99.7(3)
C4 C105 C106 119.0(3)
C107 C105 C106 115.8(3)
O101 C106 C140 105.7(3)
O101 C106 C105 103.4(3)
C140 C106 C105 114.9(3)
O101 C106 P3 101.2(2)
C140 C106 P3 110.0(2)
C105 C106 P3 119.5(2)
O11 C107 N105 126.5(3)
O11 C107 C105 125.3(3)
N105 C107 C105 108.1(3)
N110 C108 O101 110.3(3)
N110 C108 S4 128.0(3)
O101 C108 S4 121.7(3)
C6 C120 C5 120.2(4)
C6 C120 H120 119.9
C5 C120 H120 119.9
C5 C121 C16 120.1(4)
C5 C121 H121 120.0
C16 C121 H121 120.0
N105 C122 C5 115.0(3)
N105 C122 H12A 108.5
C5 C122 H12A 108.5
N105 C122 H12B 108.5
C5 C122 H12B 108.5
H12A C122 H12B 107.5
C22 C123 C135 110.9(3)
C22 C123 H122 109.5
C135 C123 H122 109.5
C22 C123 H123 109.5
C135 C123 H123 109.5
H122 C123 H123 108.0
O107 C124 C24 108.4(3)
O107 C124 H12C 110.0
C24 C124 H12C 110.0
O107 C124 H12D 110.0
C24 C124 H12D 110.0
H12C C124 H12D 108.4
O10 C131 N100 126.9(3)
O10 C131 C102 125.4(3)
N100 C131 C102 107.6(3)
C103 C135 C123 115.5(3)
C103 C135 H13A 108.4
C123 C135 H13A 108.4
C103 C135 H13B 108.4
C123 C135 H13B 108.4
H13A C135 H13B 107.5
C3 C140 C106 117.7(3)
C3 C140 H14A 107.9
C106 C140 H14A 107.9
C3 C140 H14B 107.9
C106 C140 H14B 107.9
H14A C140 H14B 107.2
C34 C500 Cl11 78.0(6)
C34 C500 Cl10 66.2(5)
Cl11 C500 Cl10 111.8(6)
C34 C500 Cl12 65.6(6)
Cl11 C500 Cl12 112.0(6)
Cl10 C500 Cl12 103.3(5)
C25 N15 C102 114.8(3)
C25 N15 H15A 122.6
C102 N15 H15A 122.6
C131 N100 C100 111.5(3)
C131 N100 C21 122.7(3)
C100 N100 C21 124.5(3)
C107 N105 C104 110.9(3)
C107 N105 C122 122.0(3)
C104 N105 C122 124.0(3)
C108 N110 C105 114.5(3)
C108 N110 H110 122.7
C105 N110 H110 122.7
C25 O100 C103 110.9(2)
C108 O101 C106 110.4(3)
C10 O104 P3 121.0(2)
C32 O106 P7 119.8(2)
C124 O107 P7 121.0(2)
C9 O200 P3 119.4(2)
O103 P3 O104 113.34(15)
O103 P3 O200 115.63(16)
O104 P3 O200 105.87(14)
O103 P3 C106 110.62(15)
O104 P3 C106 108.54(15)
O200 P3 C106 102.05(14)
O105 P7 O106 115.98(15)
O105 P7 O107 112.77(15)
O106 P7 O107 106.04(14)
O105 P7 C103 110.22(15)
O106 P7 C103 102.61(14)
O107 P7 C103 108.55(15)
C34 Cl10 C500 39.6(4)
C500 Cl11 C34 40.3(4)
C34 Cl12 C500 39.6(4)

loop_
_geom_bond_atom_site_label_1
_geom_bond_atom_site_label_2
_geom_bond_distance
C1 C2 1.511(6)
C1 H1A 0.9600
C1 H1B 0.9600
C1 H1C 0.9600
C2 C3 1.523(5)
C2 H2A 0.9700
C2 H2B 0.9700
C3 C140 1.530(5)
C3 H3A 0.9700
C3 H3B 0.9700
C4 C15 1.382(5)
C4 C104 1.392(5)
C4 C105 1.523(5)
C5 C121 1.384(5)
C5 C120 1.396(5)
C5 C122 1.515(5)
C6 C7 1.387(6)
C6 C120 1.389(5)
C6 H6 0.9300
C7 C16 1.383(6)
C7 H7 0.9300
C8 C9 1.496(5)
C8 H8A 0.9600
C8 H8B 0.9600
C8 H8C 0.9600
C9 O200 1.471(4)
C9 H9A 0.9700
C9 H9B 0.9700
C10 C11 1.475(6)
C10 O104 1.476(4)
C10 H10A 0.9700
C10 H10B 0.9700
C11 H11A 0.9600
C11 H11B 0.9600
C11 H11C 0.9600
C12 C104 1.387(5)
C12 C13 1.392(7)
C12 H12 0.9300
C13 C14 1.384(7)
C13 H13 0.9300
C14 C15 1.391(6)
C14 H14 0.9300
C15 H15 0.9300
C16 C121 1.392(6)
C16 H16 0.9300
C17 C18 1.374(10)
C17 C26 1.390(10)
C17 H17 0.9300
C18 C19 1.393(7)
C18 H18 0.9300
C19 C20 1.387(6)
C19 H19 0.9300
C20 C27 1.381(7)
C20 C21 1.516(5)
C21 N100 1.457(5)
C21 H21A 0.9700
C21 H21B 0.9700
C22 C23 1.517(6)
C22 C123 1.522(5)
C22 H22A 0.9700
C22 H22B 0.9700
C23 H23A 0.9600
C23 H23B 0.9600
C23 H23C 0.9600
C24 C124 1.495(6)
C24 H24A 0.9600
C24 H24B 0.9600
C24 H24C 0.9600
C25 N15 1.317(5)
C25 O100 1.340(4)
C25 S7 1.662(3)
C26 C27 1.384(7)
C26 H26 0.9300
C27 H27 0.9300
C28 C100 1.380(5)
C28 C29 1.391(6)
C28 H28 0.9300
C29 C30 1.391(6)
C29 H29 0.9300
C30 C31 1.394(5)
C30 H30 0.9300
C31 C101 1.381(5)
C31 H31 0.9300
C32 O106 1.474(4)
C32 C33 1.493(6)
C32 H32A 0.9700
C32 H32B 0.9700
C33 H33A 0.9600
C33 H33B 0.9600
C33 H33C 0.9600
C34 C500 1.216(13)
C34 Cl12 1.737(6)
C34 Cl10 1.746(6)
C34 Cl11 1.838(6)
C100 C101 1.393(5)
C100 N100 1.409(5)
C101 C102 1.521(5)
C102 N15 1.451(4)
C102 C131 1.567(5)
C102 C103 1.587(4)
C103 O100 1.477(4)
C103 C135 1.525(4)
C103 P7 1.841(3)
C104 N105 1.406(5)
C105 N110 1.457(4)
C105 C107 1.561(5)
C105 C106 1.581(4)
C106 O101 1.471(4)
C106 C140 1.530(5)
C106 P3 1.854(3)
C107 O11 1.214(4)
C107 N105 1.365(5)
C108 N110 1.315(5)
C108 O101 1.349(4)
C108 S4 1.659(3)
C120 H120 0.9300
C121 H121 0.9300
C122 N105 1.459(5)
C122 H12A 0.9700
C122 H12B 0.9700
C123 C135 1.534(4)
C123 H122 0.9700
C123 H123 0.9700
C124 O107 1.468(4)
C124 H12C 0.9700
C124 H12D 0.9700
C131 O10 1.204(4)
C131 N100 1.367(4)
C135 H13A 0.9700
C135 H13B 0.9700
C140 H14A 0.9700
C140 H14B 0.9700
C500 Cl11 1.654(11)
C500 Cl10 1.837(10)
C500 Cl12 1.840(11)
N15 H15A 0.8600
N110 H110 0.8600
O103 P3 1.477(3)
O104 P3 1.562(3)
O105 P7 1.478(3)
O106 P7 1.563(3)
O107 P7 1.568(3)
O200 P3 1.567(3)

loop_
_geom_torsion_atom_site_label_1
_geom_torsion_atom_site_label_2
_geom_torsion_atom_site_label_3
_geom_torsion_atom_site_label_4
_geom_torsion
C1 C2 C3 C140 177.4(4)
C120 C6 C7 C16 -0.3(6)
C104 C12 C13 C14 -1.4(6)
C12 C13 C14 C15 0.8(6)
C104 C4 C15 C14 -3.7(5)
C105 C4 C15 C14 -175.6(4)
C13 C14 C15 C4 1.7(6)
C6 C7 C16 C121 0.2(6)
C26 C17 C18 C19 1.0(8)
C17 C18 C19 C20 -0.3(7)
C18 C19 C20 C27 -0.3(7)
C18 C19 C20 C21 -178.2(4)
C27 C20 C21 N100 40.8(5)
C19 C20 C21 N100 -141.3(4)
C18 C17 C26 C27 -1.1(9)
C19 C20 C27 C26 0.1(8)
C21 C20 C27 C26 178.0(5)
C17 C26 C27 C20 0.6(9)
C100 C28 C29 C30 -0.6(6)
C28 C29 C30 C31 0.3(6)
C29 C30 C31 C101 1.2(5)
C29 C28 C100 C101 -0.5(5)
C29 C28 C100 N100 175.9(3)
C30 C31 C101 C100 -2.3(5)
C30 C31 C101 C102 -178.8(3)
C28 C100 C101 C31 2.0(5)
N100 C100 C101 C31 -174.9(3)
C28 C100 C101 C102 179.2(3)
N100 C100 C101 C102 2.3(4)
C31 C101 C102 N15 54.4(5)
C100 C101 C102 N15 -122.3(3)
C31 C101 C102 C131 170.8(3)
C100 C101 C102 C131 -5.9(3)
C31 C101 C102 C103 -61.4(5)
C100 C101 C102 C103 121.8(3)
N15 C102 C103 O100 -3.9(3)
C101 C102 C103 O100 118.7(3)
C131 C102 C103 O100 -121.3(3)
N15 C102 C103 C135 -119.0(3)
C101 C102 C103 C135 3.5(4)
C131 C102 C103 C135 123.5(3)
N15 C102 C103 P7 107.2(3)
C101 C102 C103 P7 -130.2(3)
C131 C102 C103 P7 -10.3(4)
C13 C12 C104 C4 -0.6(5)
C13 C12 C104 N105 174.6(4)
C15 C4 C104 C12 3.1(5)
C105 C4 C104 C12 176.8(3)
C15 C4 C104 N105 -172.8(3)
C105 C4 C104 N105 0.9(4)
C15 C4 C105 N110 52.0(5)
C104 C4 C105 N110 -120.6(3)
C15 C4 C105 C107 168.0(4)
C104 C4 C105 C107 -4.6(4)
C15 C4 C105 C106 -63.8(5)
C104 C4 C105 C106 123.6(3)
N110 C105 C106 O101 12.2(3)
C4 C105 C106 O101 134.5(3)
C107 C105 C106 O101 -104.2(3)
N110 C105 C106 C140 -102.5(3)
C4 C105 C106 C140 19.8(4)
C107 C105 C106 C140 141.1(3)
N110 C105 C106 P3 123.5(3)
C4 C105 C106 P3 -114.2(3)
C107 C105 C106 P3 7.1(4)
N110 C105 C107 O11 -50.1(4)
C4 C105 C107 O11 -168.6(3)
C106 C105 C107 O11 61.1(4)
N110 C105 C107 N105 125.6(3)
C4 C105 C107 N105 7.0(3)
C106 C105 C107 N105 -123.3(3)
C7 C6 C120 C5 -0.1(6)
C121 C5 C120 C6 0.6(6)
C122 C5 C120 C6 -177.5(3)
C120 C5 C121 C16 -0.7(6)
C122 C5 C121 C16 177.3(4)
C7 C16 C121 C5 0.3(6)
C121 C5 C122 N105 19.6(5)
C120 C5 C122 N105 -162.4(3)
C23 C22 C123 C135 60.5(4)
N15 C102 C131 O10 -49.8(4)
C101 C102 C131 O10 -169.2(3)
C103 C102 C131 O10 62.9(4)
N15 C102 C131 N100 127.1(3)
C101 C102 C131 N100 7.8(3)
C103 C102 C131 N100 -120.2(3)
O100 C103 C135 C123 171.9(3)
C102 C103 C135 C123 -74.7(4)
P7 C103 C135 C123 63.5(3)
C22 C123 C135 C103 166.9(3)
C2 C3 C140 C106 176.1(3)
O101 C106 C140 C3 167.6(3)
C105 C106 C140 C3 -79.1(4)
P3 C106 C140 C3 59.2(4)
Cl12 C34 C500 Cl11 -121.1(4)
Cl10 C34 C500 Cl11 120.5(4)
Cl12 C34 C500 Cl10 118.4(3)
Cl11 C34 C500 Cl10 -120.5(4)
Cl10 C34 C500 Cl12 -118.4(3)
Cl11 C34 C500 Cl12 121.1(4)
O100 C25 N15 C102 0.9(4)
S7 C25 N15 C102 179.9(2)
C101 C102 N15 C25 -123.1(3)
C131 C102 N15 C25 125.0(3)
C103 C102 N15 C25 2.1(4)
O10 C131 N100 C100 169.8(3)
C102 C131 N100 C100 -7.0(4)
O10 C131 N100 C21 2.5(5)
C102 C131 N100 C21 -174.4(3)
C28 C100 N100 C131 -173.5(3)
C101 C100 N100 C131 3.2(4)
C28 C100 N100 C21 -6.4(6)
C101 C100 N100 C21 170.3(3)
C20 C21 N100 C131 -125.0(3)
C20 C21 N100 C100 69.3(4)
O11 C107 N105 C104 168.6(3)
C105 C107 N105 C104 -7.0(4)
O11 C107 N105 C122 7.6(5)
C105 C107 N105 C122 -167.9(3)
C12 C104 N105 C107 -171.6(3)
C4 C104 N105 C107 4.0(4)
C12 C104 N105 C122 -11.1(6)
C4 C104 N105 C122 164.5(3)
C5 C122 N105 C107 -127.8(4)
C5 C122 N105 C104 73.7(5)
O101 C108 N110 C105 8.0(4)
S4 C108 N110 C105 -173.4(3)
C4 C105 N110 C108 -139.7(3)
C107 C105 N110 C108 108.8(3)
C106 C105 N110 C108 -12.8(4)
N15 C25 O100 C103 -3.8(4)
S7 C25 O100 C103 177.2(2)
C135 C103 O100 C25 126.6(3)
C102 C103 O100 C25 4.8(3)
P7 C103 O100 C25 -119.3(2)
N110 C108 O101 C106 1.4(4)
S4 C108 O101 C106 -177.3(2)
C140 C106 O101 C108 112.1(3)
C105 C106 O101 C108 -9.0(3)
P3 C106 O101 C108 -133.3(2)
C11 C10 O104 P3 141.9(3)
C33 C32 O106 P7 -98.8(3)
C24 C124 O107 P7 -131.1(3)
C8 C9 O200 P3 95.7(3)
C10 O104 P3 O103 24.8(3)
C10 O104 P3 O200 152.6(3)
C10 O104 P3 C106 -98.5(3)
C9 O200 P3 O103 62.4(3)
C9 O200 P3 O104 -64.0(3)
C9 O200 P3 C106 -177.5(2)
O101 C106 P3 O103 -83.3(2)
C140 C106 P3 O103 28.1(3)
C105 C106 P3 O103 164.2(2)
O101 C106 P3 O104 41.6(2)
C140 C106 P3 O104 153.1(2)
C105 C106 P3 O104 -70.9(3)
O101 C106 P3 O200 153.14(19)
C140 C106 P3 O200 -95.4(2)
C105 C106 P3 O200 40.7(3)
C32 O106 P7 O105 52.4(3)
C32 O106 P7 O107 -73.6(3)
C32 O106 P7 C103 172.6(3)
C124 O107 P7 O105 26.6(3)
C124 O107 P7 O106 154.6(3)
C124 O107 P7 C103 -95.8(3)
O100 C103 P7 O105 -75.3(2)
C135 C103 P7 O105 36.4(3)
C102 C103 P7 O105 172.7(2)
O100 C103 P7 O106 160.64(19)
C135 C103 P7 O106 -87.7(2)
C102 C103 P7 O106 48.6(3)
O100 C103 P7 O107 48.7(2)
C135 C103 P7 O107 160.3(2)
C102 C103 P7 O107 -63.3(3)
Cl12 C34 Cl10 C500 -66.0(6)
Cl11 C34 Cl10 C500 52.7(6)
Cl11 C500 Cl10 C34 -65.1(6)
Cl12 C500 Cl10 C34 55.4(5)
Cl10 C500 Cl11 C34 58.1(5)
Cl12 C500 Cl11 C34 -57.3(6)
Cl12 C34 Cl11 C500 60.5(6)
Cl10 C34 Cl11 C500 -60.4(6)
Cl10 C34 Cl12 C500 65.7(6)
Cl11 C34 Cl12 C500 -52.5(6)
Cl11 C500 Cl12 C34 64.6(6)
Cl10 C500 Cl12 C34 -55.8(5)
